data_2225557
loop_
_publ_author_name
'Zhou, Cong-Shan'
'Yang, Tao'

_publ_section_title
;
 2-Chloro-<i>N</i>'-(2,4-dichlorobenzylidene)benzohydrazide
;
_journal_coeditor_code HB5344
_journal_issue 4
_journal_name_full 'Acta Crystallographica Section E'
_journal_page_first o752
_journal_paper_doi 10.1107/S1600536810007531
_journal_volume 66
_journal_year 2010
_chemical_formula_iupac 'C14 H9 Cl3 N2 O'
_chemical_formula_moiety 'C14 H9 Cl3 N2 O'
_chemical_formula_sum 'C14 H9 Cl3 N2 O'
_chemical_formula_weight 327.58
_chemical_name_systematic
;
2-Chloro-<i>N</i>'-(2,4-dichlorobenzylidene)benzohydrazide
;
_space_group_IT_number 14
_symmetry_cell_setting monoclinic
_symmetry_space_group_name_Hall '-P 2ybc'
_symmetry_space_group_name_H-M 'P 1 21/c 1'
_atom_sites_solution_hydrogens geom
_atom_sites_solution_primary direct
_atom_sites_solution_secondary difmap
_audit_creation_method SHELXL-97
_cell_angle_alpha 90.00
_cell_angle_beta 116.013(2)
_cell_angle_gamma 90.00
_cell_formula_units_Z 4
_cell_length_a 7.4737(11)
_cell_length_b 25.877(4)
_cell_length_c 8.1833(12)
_cell_measurement_reflns_used 2111
_cell_measurement_temperature 298(2)
_cell_measurement_theta_max 24.9
_cell_measurement_theta_min 3.0
_cell_volume 1422.3(4)
_computing_cell_refinement 'SAINT (Bruker, 2007)'
_computing_data_collection 'SMART (Bruker, 2007)'
_computing_data_reduction 'SAINT (Bruker, 2007)'
_computing_molecular_graphics 'SHELXTL (Sheldrick, 2008)'
_computing_publication_material 'SHELXTL (Sheldrick, 2008)'
_computing_structure_refinement 'SHELXTL (Sheldrick, 2008)'
_computing_structure_solution 'SHELXTL (Sheldrick, 2008)'
_diffrn_ambient_temperature 298(2)
_diffrn_measured_fraction_theta_full 0.993
_diffrn_measured_fraction_theta_max 0.993
_diffrn_measurement_device_type 'Bruker SMART 1000 CCD'
_diffrn_measurement_method '\w scans'
_diffrn_radiation_monochromator graphite
_diffrn_radiation_source 'fine-focus sealed tube'
_diffrn_radiation_type MoK\a
_diffrn_radiation_wavelength 0.71073
_diffrn_reflns_av_R_equivalents 0.0285
_diffrn_reflns_av_sigmaI/netI 0.0316
_diffrn_reflns_limit_h_max 7
_diffrn_reflns_limit_h_min -9
_diffrn_reflns_limit_k_max 32
_diffrn_reflns_limit_k_min -28
_diffrn_reflns_limit_l_max 9
_diffrn_reflns_limit_l_min -10
_diffrn_reflns_number 7752
_diffrn_reflns_theta_full 26.16
_diffrn_reflns_theta_max 26.16
_diffrn_reflns_theta_min 2.88
_diffrn_standards_number 0
_exptl_absorpt_coefficient_mu 0.639
_exptl_absorpt_correction_T_max 0.883
_exptl_absorpt_correction_T_min 0.867
_exptl_absorpt_correction_type multi-scan
_exptl_absorpt_process_details '(SADABS; Sheldrick, 1996)'
_exptl_crystal_colour colourless
_exptl_crystal_density_diffrn 1.530
_exptl_crystal_density_method 'not measured'
_exptl_crystal_description block
_exptl_crystal_F_000 664
_exptl_crystal_size_max 0.23
_exptl_crystal_size_mid 0.20
_exptl_crystal_size_min 0.20
_refine_diff_density_max 0.586
_refine_diff_density_min -0.357
_refine_ls_extinction_method none
_refine_ls_goodness_of_fit_ref 1.020
_refine_ls_hydrogen_treatment mixed
_refine_ls_matrix_type full
_refine_ls_number_parameters 184
_refine_ls_number_reflns 2828
_refine_ls_number_restraints 1
_refine_ls_restrained_S_all 1.020
_refine_ls_R_factor_all 0.0656
_refine_ls_R_factor_gt 0.0443
_refine_ls_shift/su_max 0.001
_refine_ls_shift/su_mean 0.000
_refine_ls_structure_factor_coef Fsqd
_refine_ls_weighting_details 'calc w=1/[\s^2^(Fo^2^)+(0.0516P)^2^+0.7512P] where P=(Fo^2^+2Fc^2^)/3'
_refine_ls_weighting_scheme calc
_refine_ls_wR_factor_gt 0.1072
_refine_ls_wR_factor_ref 0.1207
_reflns_number_gt 2066
_reflns_number_total 2828
_reflns_threshold_expression I>2\s(I)
_cod_data_source_file hb5344.cif
_cod_data_source_block I
_cod_original_sg_symbol_H-M 'P 21/c'
_cod_database_code 2225557
_cod_database_fobs_code 2225557

loop_
_symmetry_equiv_pos_as_xyz
'x, y, z'
'-x, y+1/2, -z+1/2'
'-x, -y, -z'
'x, -y-1/2, z-1/2'

loop_
_atom_site_type_symbol
_atom_site_label
_atom_site_fract_x
_atom_site_fract_y
_atom_site_fract_z
_atom_site_U_iso_or_equiv
_atom_site_adp_type
_atom_site_calc_flag
_atom_site_refinement_flags
_atom_site_occupancy
_atom_site_disorder_assembly
_atom_site_disorder_group
Cl Cl1 0.19289(14) 0.55576(3) 0.33995(10) 0.0770(3) Uani d . 1 . .
Cl Cl2 0.73603(12) 0.52632(3) 1.02156(11) 0.0691(3) Uani d . 1 . .
Cl Cl3 0.07212(14) 0.90788(3) 0.33033(13) 0.0715(3) Uani d . 1 . .
H H2 0.076(5) 0.7358(12) 0.209(2) 0.080 Uiso d D 1 . .
N N1 0.1947(3) 0.71586(8) 0.4668(3) 0.0436(5) Uani d . 1 . .
N N2 0.0880(3) 0.74638(8) 0.3170(3) 0.0435(5) Uani d D 1 . .
O O1 0.0219(3) 0.80567(7) 0.4865(2) 0.0554(5) Uani d . 1 . .
C C1 0.3509(4) 0.63513(10) 0.5759(3) 0.0395(6) Uani d . 1 . .
C C2 0.3470(4) 0.58197(10) 0.5493(3) 0.0438(6) Uani d . 1 . .
C C3 0.4627(4) 0.54838(10) 0.6852(4) 0.0477(7) Uani d . 1 . .
H H3 0.4554 0.5129 0.6648 0.057 Uiso calc R 1 . .
C C4 0.5895(4) 0.56846(11) 0.8522(3) 0.0450(6) Uani d . 1 . .
C C5 0.6012(4) 0.62076(11) 0.8836(4) 0.0482(7) Uani d . 1 . .
H H5 0.6895 0.6339 0.9961 0.058 Uiso calc R 1 . .
C C6 0.4815(4) 0.65335(10) 0.7478(3) 0.0444(6) Uani d . 1 . .
H H6 0.4874 0.6887 0.7707 0.053 Uiso calc R 1 . .
C C7 0.2298(4) 0.67024(10) 0.4305(3) 0.0421(6) Uani d . 1 . .
H H7 0.1777 0.6593 0.3102 0.051 Uiso calc R 1 . .
C C8 0.0076(4) 0.79055(9) 0.3394(3) 0.0419(6) Uani d . 1 . .
C C9 -0.1100(4) 0.81908(10) 0.1658(3) 0.0421(6) Uani d . 1 . .
C C10 -0.0930(4) 0.87193(11) 0.1520(4) 0.0510(7) Uani d . 1 . .
C C11 -0.2088(6) 0.89765(13) -0.0095(5) 0.0675(9) Uani d . 1 . .
H H11 -0.1944 0.9331 -0.0191 0.081 Uiso calc R 1 . .
C C12 -0.3438(6) 0.87046(16) -0.1536(5) 0.0769(11) Uani d . 1 . .
H H12 -0.4230 0.8879 -0.2606 0.092 Uiso calc R 1 . .
C C13 -0.3653(5) 0.81802(15) -0.1446(4) 0.0701(10) Uani d . 1 . .
H H13 -0.4571 0.8003 -0.2454 0.084 Uiso calc R 1 . .
C C14 -0.2510(4) 0.79142(13) 0.0140(3) 0.0557(8) Uani d . 1 . .
H H14 -0.2663 0.7559 0.0211 0.067 Uiso calc R 1 . .

loop_
_atom_site_aniso_label
_atom_site_aniso_U_11
_atom_site_aniso_U_22
_atom_site_aniso_U_33
_atom_site_aniso_U_12
_atom_site_aniso_U_13
_atom_site_aniso_U_23
Cl1 0.0824(6) 0.0591(5) 0.0504(5) 0.0065(4) -0.0068(4) -0.0140(4)
Cl2 0.0573(5) 0.0710(5) 0.0564(5) 0.0074(4) 0.0042(4) 0.0240(4)
Cl3 0.0819(6) 0.0509(4) 0.0903(6) -0.0115(4) 0.0457(5) -0.0095(4)
N1 0.0532(13) 0.0462(13) 0.0320(11) 0.0056(10) 0.0192(10) 0.0040(9)
N2 0.0597(14) 0.0440(12) 0.0296(11) 0.0123(10) 0.0221(11) 0.0046(9)
O1 0.0890(15) 0.0477(11) 0.0363(10) 0.0098(10) 0.0336(10) 0.0001(8)
C1 0.0392(14) 0.0470(14) 0.0319(13) 0.0031(11) 0.0150(11) 0.0036(11)
C2 0.0406(15) 0.0472(15) 0.0359(13) 0.0019(12) 0.0098(12) -0.0017(11)
C3 0.0454(16) 0.0423(14) 0.0488(16) 0.0026(12) 0.0146(13) 0.0042(12)
C4 0.0354(14) 0.0539(16) 0.0402(14) 0.0002(12) 0.0116(12) 0.0112(12)
C5 0.0448(16) 0.0601(18) 0.0333(13) -0.0106(13) 0.0111(12) 0.0018(12)
C6 0.0513(16) 0.0429(14) 0.0354(13) -0.0045(12) 0.0156(12) -0.0007(11)
C7 0.0495(16) 0.0469(15) 0.0302(13) 0.0044(12) 0.0177(12) 0.0002(11)
C8 0.0527(16) 0.0413(14) 0.0368(13) 0.0014(12) 0.0244(12) 0.0023(11)
C9 0.0534(16) 0.0450(14) 0.0378(14) 0.0112(12) 0.0291(13) 0.0059(11)
C10 0.0623(18) 0.0494(16) 0.0565(17) 0.0091(13) 0.0401(15) 0.0056(13)
C11 0.089(3) 0.0591(19) 0.072(2) 0.0241(18) 0.052(2) 0.0227(17)
C12 0.093(3) 0.093(3) 0.058(2) 0.045(2) 0.045(2) 0.029(2)
C13 0.069(2) 0.096(3) 0.0420(17) 0.0223(19) 0.0210(16) -0.0035(17)
C14 0.0590(18) 0.076(2) 0.0337(14) 0.0234(15) 0.0219(14) 0.0061(13)

loop_
_atom_type_symbol
_atom_type_description
_atom_type_scat_dispersion_real
_atom_type_scat_dispersion_imag
_atom_type_scat_source
C C 0.0033 0.0016 'International Tables Vol C Tables 4.2.6.8 and 6.1.1.4'
H H 0.0000 0.0000 'International Tables Vol C Tables 4.2.6.8 and 6.1.1.4'
N N 0.0061 0.0033 'International Tables Vol C Tables 4.2.6.8 and 6.1.1.4'
O O 0.0106 0.0060 'International Tables Vol C Tables 4.2.6.8 and 6.1.1.4'
Cl Cl 0.1484 0.1585 'International Tables Vol C Tables 4.2.6.8 and 6.1.1.4'

loop_
_geom_angle_atom_site_label_1
_geom_angle_atom_site_label_2
_geom_angle_atom_site_label_3
_geom_angle_site_symmetry_1
_geom_angle_site_symmetry_3
_geom_angle
_geom_angle_publ_flag
C7 N1 N2 . . 114.9(2) ?
C8 N2 N1 . . 119.05(19) ?
C8 N2 H2 . . 123(2) ?
N1 N2 H2 . . 118(2) ?
C2 C1 C6 . . 116.7(2) ?
C2 C1 C7 . . 121.8(2) ?
C6 C1 C7 . . 121.5(2) ?
C3 C2 C1 . . 122.3(2) ?
C3 C2 Cl1 . . 117.5(2) ?
C1 C2 Cl1 . . 120.12(19) ?
C2 C3 C4 . . 118.6(2) ?
C2 C3 H3 . . 120.7 ?
C4 C3 H3 . . 120.7 ?
C5 C4 C3 . . 121.1(2) ?
C5 C4 Cl2 . . 120.4(2) ?
C3 C4 Cl2 . . 118.4(2) ?
C6 C5 C4 . . 119.3(2) ?
C6 C5 H5 . . 120.4 ?
C4 C5 H5 . . 120.4 ?
C5 C6 C1 . . 122.0(2) ?
C5 C6 H6 . . 119.0 ?
C1 C6 H6 . . 119.0 ?
N1 C7 C1 . . 120.4(2) ?
N1 C7 H7 . . 119.8 ?
C1 C7 H7 . . 119.8 ?
O1 C8 N2 . . 123.7(2) ?
O1 C8 C9 . . 122.5(2) ?
N2 C8 C9 . . 113.8(2) ?
C10 C9 C14 . . 119.1(2) ?
C10 C9 C8 . . 121.9(2) ?
C14 C9 C8 . . 118.9(2) ?
C9 C10 C11 . . 120.6(3) ?
C9 C10 Cl3 . . 121.6(2) ?
C11 C10 Cl3 . . 117.7(2) ?
C12 C11 C10 . . 119.4(3) ?
C12 C11 H11 . . 120.3 ?
C10 C11 H11 . . 120.3 ?
C11 C12 C13 . . 121.6(3) ?
C11 C12 H12 . . 119.2 ?
C13 C12 H12 . . 119.2 ?
C12 C13 C14 . . 120.2(3) ?
C12 C13 H13 . . 119.9 ?
C14 C13 H13 . . 119.9 ?
C13 C14 C9 . . 119.1(3) ?
C13 C14 H14 . . 120.5 ?
C9 C14 H14 . . 120.5 ?

loop_
_geom_bond_atom_site_label_1
_geom_bond_atom_site_label_2
_geom_bond_site_symmetry_2
_geom_bond_distance
_geom_bond_publ_flag
Cl1 C2 . 1.729(3) ?
Cl2 C4 . 1.726(3) ?
Cl3 C10 . 1.714(3) ?
N1 C7 . 1.272(3) ?
N1 N2 . 1.380(3) ?
N2 C8 . 1.341(3) ?
N2 H2 . 0.893(10) ?
O1 C8 . 1.225(3) ?
C1 C2 . 1.391(4) ?
C1 C6 . 1.396(3) ?
C1 C7 . 1.454(3) ?
C2 C3 . 1.377(3) ?
C3 C4 . 1.378(4) ?
C3 H3 . 0.9300 ?
C4 C5 . 1.373(4) ?
C5 C6 . 1.369(4) ?
C5 H5 . 0.9300 ?
C6 H6 . 0.9300 ?
C7 H7 . 0.9300 ?
C8 C9 . 1.497(3) ?
C9 C10 . 1.383(4) ?
C9 C14 . 1.420(4) ?
C10 C11 . 1.391(4) ?
C11 C12 . 1.364(5) ?
C11 H11 . 0.9300 ?
C12 C13 . 1.372(5) ?
C12 H12 . 0.9300 ?
C13 C14 . 1.384(4) ?
C13 H13 . 0.9300 ?
C14 H14 . 0.9300 ?

loop_
_geom_hbond_atom_site_label_D
_geom_hbond_atom_site_label_H
_geom_hbond_atom_site_label_A
_geom_hbond_site_symmetry_A
_geom_hbond_distance_DH
_geom_hbond_distance_HA
_geom_hbond_distance_DA
_geom_hbond_angle_DHA
N2 H2 O1 4_575 0.893(10) 1.995(13) 2.864(3) 164(3)

loop_
_cod_related_entry_id
_cod_related_entry_database
_cod_related_entry_code
1 ChemSpider 4490093
